data_7128243
loop_
_publ_author_name
'Parvin, Nasrina'
'Sen, Nilanjana'
'Muhasina, Puthan Veetil'
'Tothadi, Srinu'
'Parameswaran, Pattiyil'
'Khan, Shabana'

_publ_section_title
;
 The diverse reactivity of NOBF<sub>4</sub> towards silylene, disilene,
 germylene and stannylene.
;
_journal_issue 41
_journal_name_full 'Chemical communications (Cambridge, England)'
_journal_page_first 5008
_journal_page_last 5011
_journal_paper_doi 10.1039/d1cc01034d
_journal_volume 57
_journal_year 2021
_chemical_formula_moiety 'C21 H41 F2 Ge N3 Si2'
_chemical_formula_sum 'C21 H41 F2 Ge N3 Si2'
_chemical_formula_weight 502.34
_space_group_crystal_system monoclinic
_space_group_IT_number 14
_space_group_name_Hall '-P 2ybc'
_space_group_name_H-M_alt 'P 1 21/c 1'
_atom_sites_solution_hydrogens geom
_audit_creation_date 2021-04-07
_audit_creation_method
;
Olex2 1.2
(compiled 2018.05.29 svn.r3508 for OlexSys, GUI svn.r5506)
;
_audit_update_record
;
2021-04-16 deposited with the CCDC.	2021-04-27 downloaded from the CCDC.
;
_cell_angle_alpha 90
_cell_angle_beta 117.495(11)
_cell_angle_gamma 90
_cell_formula_units_Z 4
_cell_length_a 18.850(11)
_cell_length_b 8.419(5)
_cell_length_c 18.595(11)
_cell_measurement_reflns_used 4509
_cell_measurement_temperature 100(2)
_cell_measurement_theta_max 18.85
_cell_measurement_theta_min 2.19
_cell_volume 2618(3)
_computing_cell_refinement 'SAINT V8.38A (?, 2016)'
_computing_data_collection 'Bruker APEX2'
_computing_data_reduction 'SAINT V8.38A (?, 2016)'
_computing_molecular_graphics 'Olex2 (Dolomanov et al., 2009)'
_computing_publication_material 'Olex2 (Dolomanov et al., 2009)'
_computing_structure_refinement 'ShelXL (Sheldrick, 2015)'
_computing_structure_solution 'SHELXS-97 (Sheldrick 2008)'
_diffrn_ambient_temperature 100
_diffrn_measured_fraction_theta_full 1.000
_diffrn_measured_fraction_theta_max 1.000
_diffrn_measurement_device_type 'Bruker APEX-II CCD'
_diffrn_measurement_method '\f and \w scans'
_diffrn_radiation_type MoK\a
_diffrn_radiation_wavelength 0.71073
_diffrn_reflns_av_R_equivalents 0.3903
_diffrn_reflns_av_unetI/netI 0.1404
_diffrn_reflns_Laue_measured_fraction_full 1.000
_diffrn_reflns_Laue_measured_fraction_max 1.000
_diffrn_reflns_limit_h_max 22
_diffrn_reflns_limit_h_min -22
_diffrn_reflns_limit_k_max 10
_diffrn_reflns_limit_k_min -10
_diffrn_reflns_limit_l_max 22
_diffrn_reflns_limit_l_min -22
_diffrn_reflns_number 75551
_diffrn_reflns_point_group_measured_fraction_full 1.000
_diffrn_reflns_point_group_measured_fraction_max 1.000
_diffrn_reflns_theta_full 24.999
_diffrn_reflns_theta_max 24.999
_diffrn_reflns_theta_min 2.192
_diffrn_standards_number 0
_exptl_absorpt_coefficient_mu 1.288
_exptl_absorpt_correction_T_max 0.7457
_exptl_absorpt_correction_T_min 0.4136
_exptl_absorpt_correction_type multi-scan
_exptl_absorpt_process_details
'SADABS-2016/2 (Bruker,2016/2) was used for absorption correction. wR2(int) was 0.1404 before and 0.0541 after correction. The Ratio of minimum to maximum transmission is 0.5546. The \l/2 correction factor is Not present.'
_exptl_crystal_colour colourless
_exptl_crystal_colour_primary colourless
_exptl_crystal_density_diffrn 1.275
_exptl_crystal_description block
_exptl_crystal_F_000 1064
_exptl_crystal_size_max 0.15
_exptl_crystal_size_mid 0.12
_exptl_crystal_size_min 0.08
_refine_diff_density_max 0.497
_refine_diff_density_min -0.709
_refine_diff_density_rms 0.107
_refine_ls_extinction_method none
_refine_ls_goodness_of_fit_ref 1.017
_refine_ls_hydrogen_treatment constr
_refine_ls_matrix_type full
_refine_ls_number_parameters 274
_refine_ls_number_reflns 4594
_refine_ls_number_restraints 0
_refine_ls_restrained_S_all 1.017
_refine_ls_R_factor_all 0.1465
_refine_ls_R_factor_gt 0.0662
_refine_ls_shift/su_max 0.000
_refine_ls_shift/su_mean 0.000
_refine_ls_structure_factor_coef Fsqd
_refine_ls_weighting_details 'w=1/[\s^2^(Fo^2^)+(0.0255P)^2^+8.0553P] where P=(Fo^2^+2Fc^2^)/3'
_refine_ls_weighting_scheme calc
_refine_ls_wR_factor_gt 0.1073
_refine_ls_wR_factor_ref 0.1339
_reflns_Friedel_coverage 0.000
_reflns_number_gt 2639
_reflns_number_total 4594
_reflns_threshold_expression 'I > 2\s(I)'
_cod_data_source_file d1cc01034d2.cif
_cod_data_source_block 6
_cod_depositor_comments 'Adding full bibliography for 7128241--7128247.cif.'
_cod_database_code 7128243
_shelx_shelxl_version_number 2016/6
_shelx_space_group_comment
;
The symmetry employed for this shelxl refinement is uniquely defined
by the following loop, which should always be used as a source of
symmetry information in preference to the above space-group names.
They are only intended as comments.
;
_shelx_estimated_absorpt_t_max 0.904
_shelx_estimated_absorpt_t_min 0.830
_olex2_refinement_description
;
1. Fixed Uiso
 At 1.2 times of:
  All C(H) groups
 At 1.5 times of:
  All C(H,H,H) groups
2.a Aromatic/amide H refined with riding coordinates:
 C17(H17), C16(H16), C20(H20), C18(H18), C19(H19)
2.b Idealised Me refined as rotating group:
 C13(H13A,H13B,H13C), C00F(H00A,H00B,H00C), C12(H12A,H12B,H12C), C7(H7A,H7B,
 H7C), C10(H10A,H10B,H10C), C9(H9A,H9B,H9C), C5(H5A,H5B,H5C), C8(H8A,H8B,H8C),
 C6(H6A,H6B,H6C), C3(H3A,H3B,H3C), C4(H4A,H4B,H4C), C2(H2A,H2B,H2C)
;
_olex2_submission_special_instructions 'No special instructions were received'

loop_
_space_group_symop_operation_xyz
'x, y, z'
'-x, y+1/2, -z+1/2'
'-x, -y, -z'
'x, -y-1/2, z-1/2'

loop_
_atom_site_label
_atom_site_type_symbol
_atom_site_fract_x
_atom_site_fract_y
_atom_site_fract_z
_atom_site_U_iso_or_equiv
_atom_site_adp_type
_atom_site_occupancy
_atom_site_site_symmetry_order
_atom_site_calc_flag
_atom_site_refinement_flags_posn
_atom_site_refinement_flags_adp
_atom_site_refinement_flags_occupancy
_atom_site_disorder_assembly
_atom_site_disorder_group
Ge1 Ge 0.27915(4) 0.51403(8) 0.44935(4) 0.0236(2) Uani 1 1 d . . . . .
Si2 Si 0.11326(11) 0.6911(2) 0.37121(11) 0.0270(5) Uani 1 1 d . . . . .
Si1 Si 0.14595(12) 0.4126(2) 0.48599(11) 0.0311(5) Uani 1 1 d . . . . .
F2 F 0.3232(2) 0.4939(5) 0.5563(2) 0.0434(10) Uani 1 1 d . . . . .
F1 F 0.3110(3) 0.3243(4) 0.4439(3) 0.0527(12) Uani 1 1 d . . . . .
N2 N 0.2795(3) 0.5557(6) 0.3412(3) 0.0233(13) Uani 1 1 d . . . . .
N1 N 0.3451(3) 0.6877(5) 0.4515(3) 0.0206(12) Uani 1 1 d . . . . .
N3 N 0.1755(3) 0.5375(5) 0.4286(3) 0.0218(12) Uani 1 1 d . . . . .
C14 C 0.3355(4) 0.6623(7) 0.3762(4) 0.0220(15) Uani 1 1 d . . . . .
C15 C 0.3855(4) 0.7362(7) 0.3428(3) 0.0228(15) Uani 1 1 d . . . . .
C17 C 0.5123(4) 0.7511(8) 0.3416(4) 0.0341(17) Uani 1 1 d . . . . .
H17 H 0.566017 0.716346 0.361448 0.041 Uiso 1 1 calc R . . . .
C16 C 0.4638(4) 0.6864(7) 0.3720(4) 0.0242(15) Uani 1 1 d . . . . .
H16 H 0.484565 0.607459 0.413162 0.029 Uiso 1 1 calc R . . . .
C11 C 0.3873(4) 0.8155(7) 0.5112(3) 0.0228(15) Uani 1 1 d . . . . .
C13 C 0.4699(4) 0.7553(8) 0.5708(4) 0.0307(17) Uani 1 1 d . . . . .
H13A H 0.464453 0.657902 0.596758 0.046 Uiso 1 1 calc GR . . . .
H13B H 0.497425 0.836350 0.612274 0.046 Uiso 1 1 calc GR . . . .
H13C H 0.500912 0.732734 0.541821 0.046 Uiso 1 1 calc GR . . . .
C00F C 0.1622(4) 0.8417(7) 0.3368(4) 0.0296(16) Uani 1 1 d . . . . .
H00A H 0.209979 0.882285 0.383486 0.044 Uiso 1 1 calc GR . . . .
H00B H 0.124967 0.929442 0.310426 0.044 Uiso 1 1 calc GR . . . .
H00C H 0.177591 0.793286 0.298079 0.044 Uiso 1 1 calc GR . . . .
C20 C 0.3550(4) 0.8523(7) 0.2829(4) 0.0298(16) Uani 1 1 d . . . . .
H20 H 0.301131 0.886680 0.262570 0.036 Uiso 1 1 calc R . . . .
C12 C 0.3929(4) 0.9680(7) 0.4704(4) 0.0277(16) Uani 1 1 d . . . . .
H12A H 0.428593 0.951611 0.445960 0.042 Uiso 1 1 calc GR . . . .
H12B H 0.414064 1.053155 0.510732 0.042 Uiso 1 1 calc GR . . . .
H12C H 0.339560 0.997444 0.428092 0.042 Uiso 1 1 calc GR . . . .
C18 C 0.4816(4) 0.8658(8) 0.2826(4) 0.0362(18) Uani 1 1 d . . . . .
H18 H 0.514669 0.910502 0.261746 0.043 Uiso 1 1 calc R . . . .
C7 C 0.0361(4) 0.3739(9) 0.4316(4) 0.045(2) Uani 1 1 d . . . . .
H7A H 0.007115 0.474389 0.423310 0.067 Uiso 1 1 calc GR . . . .
H7B H 0.021342 0.302004 0.463901 0.067 Uiso 1 1 calc GR . . . .
H7C H 0.022194 0.325055 0.378875 0.067 Uiso 1 1 calc GR . . . .
C10 C 0.3397(4) 0.8506(8) 0.5570(4) 0.0335(17) Uani 1 1 d . . . . .
H10A H 0.286313 0.888999 0.518961 0.050 Uiso 1 1 calc GR . . . .
H10B H 0.367420 0.932029 0.598248 0.050 Uiso 1 1 calc GR . . . .
H10C H 0.334725 0.753383 0.583350 0.050 Uiso 1 1 calc GR . . . .
C19 C 0.4036(4) 0.9173(8) 0.2531(4) 0.0355(18) Uani 1 1 d . . . . .
H19 H 0.383398 0.997142 0.212458 0.043 Uiso 1 1 calc R . . . .
C9 C 0.0743(4) 0.8004(8) 0.4330(4) 0.0412(19) Uani 1 1 d . . . . .
H9A H 0.040553 0.729437 0.445797 0.062 Uiso 1 1 calc GR . . . .
H9B H 0.042748 0.891874 0.402171 0.062 Uiso 1 1 calc GR . . . .
H9C H 0.119312 0.837425 0.483380 0.062 Uiso 1 1 calc GR . . . .
C1 C 0.2565(4) 0.4611(8) 0.2651(4) 0.0342(18) Uani 1 1 d . . . . .
C5 C 0.0264(4) 0.6154(9) 0.2785(4) 0.047(2) Uani 1 1 d . . . . .
H5A H 0.044894 0.574924 0.240562 0.071 Uiso 1 1 calc GR . . . .
H5B H -0.011903 0.701747 0.252725 0.071 Uiso 1 1 calc GR . . . .
H5C H 0.000469 0.529501 0.293173 0.071 Uiso 1 1 calc GR . . . .
C8 C 0.1710(4) 0.5007(9) 0.5860(4) 0.0444(19) Uani 1 1 d . . . . .
H8A H 0.229182 0.511114 0.617584 0.067 Uiso 1 1 calc GR . . . .
H8B H 0.150898 0.431945 0.615101 0.067 Uiso 1 1 calc GR . . . .
H8C H 0.146204 0.605834 0.578400 0.067 Uiso 1 1 calc GR . . . .
C6 C 0.1938(5) 0.2140(8) 0.5013(4) 0.052(2) Uani 1 1 d . . . . .
H6A H 0.188508 0.174542 0.449433 0.078 Uiso 1 1 calc GR . . . .
H6B H 0.167518 0.140146 0.522121 0.078 Uiso 1 1 calc GR . . . .
H6C H 0.250579 0.222722 0.540253 0.078 Uiso 1 1 calc GR . . . .
C3 C 0.2186(5) 0.5688(9) 0.1913(4) 0.060(3) Uani 1 1 d . . . . .
H3A H 0.174021 0.627069 0.192049 0.091 Uiso 1 1 calc GR . . . .
H3B H 0.198857 0.504351 0.141859 0.091 Uiso 1 1 calc GR . . . .
H3C H 0.258667 0.644250 0.192260 0.091 Uiso 1 1 calc GR . . . .
C4 C 0.3283(4) 0.3769(10) 0.2679(5) 0.062(3) Uani 1 1 d . . . . .
H4A H 0.365844 0.455322 0.265945 0.093 Uiso 1 1 calc GR . . . .
H4B H 0.311106 0.305193 0.221256 0.093 Uiso 1 1 calc GR . . . .
H4C H 0.354758 0.315372 0.318137 0.093 Uiso 1 1 calc GR . . . .
C2 C 0.1947(5) 0.3424(9) 0.2608(5) 0.058(2) Uani 1 1 d . . . . .
H2A H 0.219830 0.264669 0.304604 0.088 Uiso 1 1 calc GR . . . .
H2B H 0.172310 0.287520 0.208378 0.088 Uiso 1 1 calc GR . . . .
H2C H 0.151878 0.397794 0.266466 0.088 Uiso 1 1 calc GR . . . .

loop_
_atom_site_aniso_label
_atom_site_aniso_U_11
_atom_site_aniso_U_22
_atom_site_aniso_U_33
_atom_site_aniso_U_23
_atom_site_aniso_U_13
_atom_site_aniso_U_12
Ge1 0.0293(4) 0.0201(4) 0.0229(3) 0.0030(3) 0.0133(3) 0.0003(4)
Si2 0.0260(11) 0.0271(11) 0.0279(11) 0.0015(9) 0.0125(9) -0.0005(9)
Si1 0.0434(13) 0.0287(11) 0.0287(11) 0.0008(9) 0.0231(10) -0.0087(10)
F2 0.045(2) 0.049(2) 0.033(2) 0.011(2) 0.0147(19) 0.001(2)
F1 0.077(3) 0.025(2) 0.066(3) 0.011(2) 0.042(3) 0.018(2)
N2 0.029(3) 0.024(3) 0.021(3) -0.004(2) 0.014(3) -0.005(3)
N1 0.029(3) 0.019(3) 0.017(3) 0.000(2) 0.014(3) -0.005(2)
N3 0.028(3) 0.022(3) 0.019(3) 0.001(2) 0.013(2) -0.003(2)
C14 0.019(4) 0.026(4) 0.023(4) 0.003(3) 0.012(3) 0.005(3)
C15 0.027(4) 0.023(4) 0.019(3) -0.001(3) 0.011(3) -0.006(3)
C17 0.030(4) 0.043(4) 0.037(4) -0.013(4) 0.022(4) -0.001(4)
C16 0.031(4) 0.030(4) 0.017(3) -0.006(3) 0.015(3) 0.005(3)
C11 0.025(4) 0.022(4) 0.017(3) -0.006(3) 0.006(3) 0.001(3)
C13 0.032(4) 0.030(4) 0.025(4) -0.009(3) 0.009(3) 0.001(3)
C00F 0.029(4) 0.028(4) 0.031(4) 0.013(3) 0.012(3) 0.012(3)
C20 0.028(4) 0.038(4) 0.021(4) -0.002(3) 0.010(3) -0.001(3)
C12 0.035(4) 0.022(4) 0.024(3) -0.004(3) 0.012(3) -0.003(3)
C18 0.039(5) 0.052(5) 0.031(4) -0.011(4) 0.027(4) -0.019(4)
C7 0.050(5) 0.050(5) 0.043(5) -0.008(4) 0.030(4) -0.021(4)
C10 0.042(5) 0.030(4) 0.031(4) -0.005(3) 0.020(4) 0.000(3)
C19 0.047(5) 0.041(4) 0.021(4) 0.000(3) 0.017(4) -0.012(4)
C9 0.054(5) 0.034(4) 0.052(5) 0.006(4) 0.038(4) 0.009(4)
C1 0.036(4) 0.038(4) 0.029(4) -0.020(3) 0.014(3) -0.005(4)
C5 0.040(5) 0.047(5) 0.041(5) 0.004(4) 0.007(4) -0.012(4)
C8 0.052(5) 0.057(5) 0.031(4) 0.006(4) 0.024(4) -0.009(5)
C6 0.085(7) 0.034(4) 0.049(5) 0.009(4) 0.041(5) -0.012(4)
C3 0.084(7) 0.056(5) 0.016(4) -0.012(4) 0.002(4) -0.007(5)
C4 0.044(5) 0.076(6) 0.066(6) -0.048(5) 0.027(5) -0.013(5)
C2 0.064(6) 0.062(6) 0.053(5) -0.038(4) 0.031(5) -0.037(5)

loop_
_atom_type_symbol
_atom_type_description
_atom_type_scat_dispersion_real
_atom_type_scat_dispersion_imag
_atom_type_scat_source
C C 0.0033 0.0016 'International Tables Vol C Tables 4.2.6.8 and 6.1.1.4'
H H 0.0000 0.0000 'International Tables Vol C Tables 4.2.6.8 and 6.1.1.4'
F F 0.0171 0.0103 'International Tables Vol C Tables 4.2.6.8 and 6.1.1.4'
Ge Ge 0.1547 1.8001 'International Tables Vol C Tables 4.2.6.8 and 6.1.1.4'
N N 0.0061 0.0033 'International Tables Vol C Tables 4.2.6.8 and 6.1.1.4'
Si Si 0.0817 0.0704 'International Tables Vol C Tables 4.2.6.8 and 6.1.1.4'

loop_
_geom_angle_atom_site_label_1
_geom_angle_atom_site_label_2
_geom_angle_atom_site_label_3
_geom_angle
_geom_angle_site_symmetry_1
_geom_angle_site_symmetry_3
_geom_angle_publ_flag
F2 Ge1 N2 155.00(19) . . ?
F2 Ge1 N1 94.95(19) . . ?
F2 Ge1 N3 98.57(19) . . ?
F2 Ge1 C14 125.4(2) . . ?
F1 Ge1 F2 88.96(19) . . ?
F1 Ge1 N2 86.66(19) . . ?
F1 Ge1 N1 118.0(2) . . ?
F1 Ge1 N3 117.2(2) . . ?
F1 Ge1 C14 100.9(2) . . ?
N2 Ge1 C14 32.64(18) . . ?
N1 Ge1 N2 65.85(19) . . ?
N1 Ge1 C14 33.54(19) . . ?
N3 Ge1 N2 105.3(2) . . ?
N3 Ge1 N1 123.2(2) . . ?
N3 Ge1 C14 122.1(2) . . ?
N3 Si2 C00F 114.8(3) . . ?
N3 Si2 C9 109.5(3) . . ?
N3 Si2 C5 111.7(3) . . ?
C00F Si2 C9 106.0(3) . . ?
C00F Si2 C5 106.3(3) . . ?
C5 Si2 C9 108.2(4) . . ?
N3 Si1 C7 110.9(3) . . ?
N3 Si1 C8 111.3(3) . . ?
N3 Si1 C6 111.3(3) . . ?
C8 Si1 C7 108.6(3) . . ?
C8 Si1 C6 109.1(3) . . ?
C6 Si1 C7 105.3(3) . . ?
C14 N2 Ge1 89.8(4) . . ?
C14 N2 C1 130.5(5) . . ?
C1 N2 Ge1 134.8(4) . . ?
C14 N1 Ge1 94.8(4) . . ?
C14 N1 C11 131.5(5) . . ?
C11 N1 Ge1 133.6(4) . . ?
Si2 N3 Ge1 124.3(3) . . ?
Si2 N3 Si1 120.2(3) . . ?
Si1 N3 Ge1 114.6(3) . . ?
N2 C14 Ge1 57.6(3) . . ?
N2 C14 N1 108.6(5) . . ?
N2 C14 C15 127.0(5) . . ?
N1 C14 Ge1 51.7(3) . . ?
N1 C14 C15 124.3(6) . . ?
C15 C14 Ge1 168.2(4) . . ?
C16 C15 C14 118.5(5) . . ?
C16 C15 C20 120.1(6) . . ?
C20 C15 C14 121.4(6) . . ?
C16 C17 H17 120.4 . . ?
C18 C17 H17 120.4 . . ?
C18 C17 C16 119.2(6) . . ?
C15 C16 C17 120.3(6) . . ?
C15 C16 H16 119.9 . . ?
C17 C16 H16 119.9 . . ?
N1 C11 C13 108.5(5) . . ?
N1 C11 C12 112.0(5) . . ?
N1 C11 C10 107.9(5) . . ?
C13 C11 C10 109.0(5) . . ?
C12 C11 C13 111.3(5) . . ?
C12 C11 C10 108.0(5) . . ?
C11 C13 H13A 109.5 . . ?
C11 C13 H13B 109.5 . . ?
C11 C13 H13C 109.5 . . ?
H13A C13 H13B 109.5 . . ?
H13A C13 H13C 109.5 . . ?
H13B C13 H13C 109.5 . . ?
Si2 C00F H00A 109.5 . . ?
Si2 C00F H00B 109.5 . . ?
Si2 C00F H00C 109.5 . . ?
H00A C00F H00B 109.5 . . ?
H00A C00F H00C 109.5 . . ?
H00B C00F H00C 109.5 . . ?
C15 C20 H20 120.3 . . ?
C19 C20 C15 119.5(6) . . ?
C19 C20 H20 120.3 . . ?
C11 C12 H12A 109.5 . . ?
C11 C12 H12B 109.5 . . ?
C11 C12 H12C 109.5 . . ?
H12A C12 H12B 109.5 . . ?
H12A C12 H12C 109.5 . . ?
H12B C12 H12C 109.5 . . ?
C17 C18 H18 119.5 . . ?
C17 C18 C19 121.1(6) . . ?
C19 C18 H18 119.5 . . ?
Si1 C7 H7A 109.5 . . ?
Si1 C7 H7B 109.5 . . ?
Si1 C7 H7C 109.5 . . ?
H7A C7 H7B 109.5 . . ?
H7A C7 H7C 109.5 . . ?
H7B C7 H7C 109.5 . . ?
C11 C10 H10A 109.5 . . ?
C11 C10 H10B 109.5 . . ?
C11 C10 H10C 109.5 . . ?
H10A C10 H10B 109.5 . . ?
H10A C10 H10C 109.5 . . ?
H10B C10 H10C 109.5 . . ?
C20 C19 H19 120.1 . . ?
C18 C19 C20 119.9(6) . . ?
C18 C19 H19 120.1 . . ?
Si2 C9 H9A 109.5 . . ?
Si2 C9 H9B 109.5 . . ?
Si2 C9 H9C 109.5 . . ?
H9A C9 H9B 109.5 . . ?
H9A C9 H9C 109.5 . . ?
H9B C9 H9C 109.5 . . ?
N2 C1 C3 110.2(5) . . ?
N2 C1 C4 110.7(5) . . ?
N2 C1 C2 106.4(5) . . ?
C4 C1 C3 110.5(6) . . ?
C2 C1 C3 108.5(6) . . ?
C2 C1 C4 110.5(6) . . ?
Si2 C5 H5A 109.5 . . ?
Si2 C5 H5B 109.5 . . ?
Si2 C5 H5C 109.5 . . ?
H5A C5 H5B 109.5 . . ?
H5A C5 H5C 109.5 . . ?
H5B C5 H5C 109.5 . . ?
Si1 C8 H8A 109.5 . . ?
Si1 C8 H8B 109.5 . . ?
Si1 C8 H8C 109.5 . . ?
H8A C8 H8B 109.5 . . ?
H8A C8 H8C 109.5 . . ?
H8B C8 H8C 109.5 . . ?
Si1 C6 H6A 109.5 . . ?
Si1 C6 H6B 109.5 . . ?
Si1 C6 H6C 109.5 . . ?
H6A C6 H6B 109.5 . . ?
H6A C6 H6C 109.5 . . ?
H6B C6 H6C 109.5 . . ?
C1 C3 H3A 109.5 . . ?
C1 C3 H3B 109.5 . . ?
C1 C3 H3C 109.5 . . ?
H3A C3 H3B 109.5 . . ?
H3A C3 H3C 109.5 . . ?
H3B C3 H3C 109.5 . . ?
C1 C4 H4A 109.5 . . ?
C1 C4 H4B 109.5 . . ?
C1 C4 H4C 109.5 . . ?
H4A C4 H4B 109.5 . . ?
H4A C4 H4C 109.5 . . ?
H4B C4 H4C 109.5 . . ?
C1 C2 H2A 109.5 . . ?
C1 C2 H2B 109.5 . . ?
C1 C2 H2C 109.5 . . ?
H2A C2 H2B 109.5 . . ?
H2A C2 H2C 109.5 . . ?
H2B C2 H2C 109.5 . . ?

loop_
_geom_bond_atom_site_label_1
_geom_bond_atom_site_label_2
_geom_bond_distance
_geom_bond_site_symmetry_2
_geom_bond_publ_flag
Ge1 F2 1.775(3) . ?
Ge1 F1 1.725(4) . ?
Ge1 N2 2.045(5) . ?
Ge1 N1 1.908(5) . ?
Ge1 N3 1.820(5) . ?
Ge1 C14 2.423(6) . ?
Si2 N3 1.742(5) . ?
Si2 C00F 1.848(6) . ?
Si2 C9 1.866(6) . ?
Si2 C5 1.858(7) . ?
Si1 N3 1.761(5) . ?
Si1 C7 1.866(7) . ?
Si1 C8 1.850(6) . ?
Si1 C6 1.858(7) . ?
N2 C14 1.307(7) . ?
N2 C1 1.502(7) . ?
N1 C14 1.343(7) . ?
N1 C11 1.486(7) . ?
C14 C15 1.485(8) . ?
C15 C16 1.381(8) . ?
C15 C20 1.391(8) . ?
C17 H17 0.9500 . ?
C17 C16 1.389(8) . ?
C17 C18 1.374(9) . ?
C16 H16 0.9500 . ?
C11 C13 1.521(8) . ?
C11 C12 1.520(8) . ?
C11 C10 1.525(8) . ?
C13 H13A 0.9800 . ?
C13 H13B 0.9800 . ?
C13 H13C 0.9800 . ?
C00F H00A 0.9800 . ?
C00F H00B 0.9800 . ?
C00F H00C 0.9800 . ?
C20 H20 0.9500 . ?
C20 C19 1.384(8) . ?
C12 H12A 0.9800 . ?
C12 H12B 0.9800 . ?
C12 H12C 0.9800 . ?
C18 H18 0.9500 . ?
C18 C19 1.381(9) . ?
C7 H7A 0.9800 . ?
C7 H7B 0.9800 . ?
C7 H7C 0.9800 . ?
C10 H10A 0.9800 . ?
C10 H10B 0.9800 . ?
C10 H10C 0.9800 . ?
C19 H19 0.9500 . ?
C9 H9A 0.9800 . ?
C9 H9B 0.9800 . ?
C9 H9C 0.9800 . ?
C1 C3 1.521(9) . ?
C1 C4 1.508(9) . ?
C1 C2 1.508(9) . ?
C5 H5A 0.9800 . ?
C5 H5B 0.9800 . ?
C5 H5C 0.9800 . ?
C8 H8A 0.9800 . ?
C8 H8B 0.9800 . ?
C8 H8C 0.9800 . ?
C6 H6A 0.9800 . ?
C6 H6B 0.9800 . ?
C6 H6C 0.9800 . ?
C3 H3A 0.9800 . ?
C3 H3B 0.9800 . ?
C3 H3C 0.9800 . ?
C4 H4A 0.9800 . ?
C4 H4B 0.9800 . ?
C4 H4C 0.9800 . ?
C2 H2A 0.9800 . ?
C2 H2B 0.9800 . ?
C2 H2C 0.9800 . ?
